data_4323834
loop_
_publ_author_name
'Younghun Byun'
'Dongwon Min'
'Junghwan Do'
'Hoseop Yun'
'Youngkyu Do'

_publ_section_title
;
 Mono- and Dinuclear d10 Metal Complexes of
 Hexakis(3,5-dimethylpyrazolyl)cyclotriphosphazene. Synthesis, Structures,
 and Unusual Solution Dynamic Behavior
;
_journal_name_full 'Inorganic Chemistry'
_journal_page_first 3981
_journal_page_last 3989
_journal_paper_doi 10.1021/ic950907b
_journal_volume 35
_journal_year 1996
_chemical_formula_sum 'C30 H42 Cl2 Cu I N15 P3 Zn'
_chemical_formula_weight 1032.41
_chemical_name_systematic
; 
 ? 
;
_space_group_IT_number 14
_symmetry_cell_setting monoclinic
_symmetry_space_group_name_Hall '-P 2yn'
_symmetry_space_group_name_H-M 'P 1 21/n 1'
_atom_sites_solution_hydrogens geom
_atom_sites_solution_primary direct
_atom_sites_solution_secondary difmap
_audit_creation_method SHELXL
_cell_angle_alpha 90.00
_cell_angle_beta 93.54(2)
_cell_angle_gamma 90.00
_cell_formula_units_Z 4
_cell_length_a 22.876(5)
_cell_length_b 21.599(4)
_cell_length_c 9.117(2)
_cell_measurement_temperature 293(2)
_cell_volume 4496.1(16)
_computing_structure_refinement 'SHELXL-93 (Sheldrick, 1993)'
_computing_structure_solution 'SHELXS-86 (Sheldrick, 1990)'
_diffrn_ambient_temperature 293(2)
_diffrn_radiation_monochromator graphite
_diffrn_radiation_source 'fine-focus sealed tube'
_diffrn_radiation_type MoKa
_diffrn_radiation_wavelength 0.71069
_diffrn_reflns_av_R_equivalents 0.0548
_diffrn_reflns_av_sigmaI/netI 0.0431
_diffrn_reflns_limit_h_max 23
_diffrn_reflns_limit_h_min 0
_diffrn_reflns_limit_k_max 0
_diffrn_reflns_limit_k_min -22
_diffrn_reflns_limit_l_max 9
_diffrn_reflns_limit_l_min -9
_diffrn_reflns_number 5326
_diffrn_reflns_theta_max 21.50
_diffrn_reflns_theta_min 1.78
_exptl_absorpt_coefficient_mu 1.959
_exptl_crystal_density_diffrn 1.525
_exptl_crystal_F_000 2072
_refine_diff_density_max 1.702
_refine_diff_density_min -1.065
_refine_diff_density_rms .204
_refine_ls_extinction_method none
_refine_ls_goodness_of_fit_all 1.113
_refine_ls_goodness_of_fit_obs 0.998
_refine_ls_matrix_type full
_refine_ls_number_parameters 490
_refine_ls_number_reflns 5166
_refine_ls_number_restraints 0
_refine_ls_restrained_S_all 1.113
_refine_ls_restrained_S_obs 0.998
_refine_ls_R_factor_all 0.1033
_refine_ls_R_factor_obs 0.0700
_refine_ls_shift/esd_max -0.013
_refine_ls_shift/esd_mean 0.001
_refine_ls_structure_factor_coef Fsqd
_refine_ls_weighting_details 'w=1/[s^2^(Fo^2^)+( 0.1498P)^2^+36.8094P] where P=(Fo^2^+2Fc^2^)/3'
_refine_ls_weighting_scheme calc
_refine_ls_wR_factor_all 0.2645
_refine_ls_wR_factor_obs 0.2006
_reflns_number_observed 3806
_reflns_number_total 5166
_reflns_observed_criterion >2sigma(I)
_cod_data_source_file ic950907b_5.cif
_cod_data_source_block P3N3(3,5-Me2C3N2H)6(ZnCl2)(CuI)
_cod_depositor_comments
;
The following automatic conversions were performed:

'_refine_ls_weighting_scheme' value 'calc w=1/[s^2^(Fo^2^)+(
0.1498P)^2^+36.8094P] where P=(Fo^2^+2Fc^2^)/3' was changed to
'calc'. New tag '_refine_ls_weighting_details' was created. The value
of the new tag was set to 'w=1/[s^2^(Fo^2^)+( 0.1498P)^2^+36.8094P]
where P=(Fo^2^+2Fc^2^)/3'.

Automatic conversion script
Id: cif_fix_values 3143 2015-03-26 13:38:13Z robertas 
;
_cod_original_cell_volume 4495.8(16)
_cod_database_code 4323834

loop_
_symmetry_equiv_pos_as_xyz
'x, y, z'
'-x+1/2, y+1/2, -z+1/2'
'-x, -y, -z'
'x-1/2, -y-1/2, z-1/2'

loop_
_atom_site_aniso_label
_atom_site_aniso_U_11
_atom_site_aniso_U_22
_atom_site_aniso_U_33
_atom_site_aniso_U_23
_atom_site_aniso_U_13
_atom_site_aniso_U_12
Zn 0.0421(8) 0.0436(8) 0.0438(8) 0.0032(6) 0.0062(6) -0.0033(6)
Cu 0.0479(9) 0.0483(9) 0.0679(11) -0.0028(7) 0.0055(8) 0.0026(7)
I 0.0748(8) 0.0676(7) 0.0966(9) 0.0043(5) -0.0027(6) 0.0226(5)
Cl1 0.060(2) 0.055(2) 0.085(2) -0.013(2) -0.003(2) -0.015(2)
Cl2 0.074(2) 0.077(2) 0.051(2) -0.002(2) 0.016(2) 0.017(2)
P1 0.043(2) 0.0308(15) 0.0340(15) -0.0027(12) 0.0061(12) -0.0018(12)
P2 0.0378(15) 0.041(2) 0.0307(15) 0.0011(12) 0.0054(12) -0.0038(13)
P3 0.040(2) 0.038(2) 0.0296(14) -0.0021(12) 0.0085(12) -0.0035(12)
N1 0.048(5) 0.024(4) 0.041(5) -0.002(4) 0.009(4) -0.008(4)
N2 0.046(5) 0.020(4) 0.044(5) -0.004(4) 0.009(4) -0.004(4)
N3 0.039(5) 0.043(5) 0.032(5) 0.001(4) 0.000(4) -0.003(4)
N11 0.031(5) 0.044(5) 0.052(6) -0.001(5) 0.013(4) 0.002(4)
N12 0.062(7) 0.058(6) 0.033(5) 0.002(5) 0.012(5) -0.006(5)
C13 0.074(8) 0.038(7) 0.049(7) -0.014(6) 0.009(7) -0.003(6)
C14 0.067(8) 0.032(6) 0.055(7) -0.001(6) 0.003(7) -0.017(6)
C15 0.073(9) 0.042(6) 0.047(7) 0.021(6) 0.011(7) 0.000(6)
C16 0.036(7) 0.092(10) 0.090(10) 0.010(9) 0.024(7) 0.009(7)
C17 0.057(8) 0.071(9) 0.100(12) 0.040(9) 0.021(8) 0.011(7)
N21 0.019(4) 0.035(5) 0.050(5) -0.008(4) 0.014(4) -0.002(4)
N22 0.059(6) 0.031(5) 0.049(6) -0.003(5) 0.016(5) 0.000(4)
C23 0.073(9) 0.028(6) 0.049(7) -0.002(6) 0.000(6) 0.006(6)
C24 0.065(8) 0.055(8) 0.047(7) -0.017(6) 0.011(6) -0.007(7)
C25 0.045(7) 0.052(7) 0.036(6) -0.007(5) 0.003(5) -0.002(6)
C26 0.045(7) 0.069(9) 0.074(9) -0.022(7) 0.000(7) -0.004(6)
C27 0.058(8) 0.091(11) 0.103(12) -0.038(10) 0.033(8) 0.015(8)
N31 0.054(6) 0.041(5) 0.049(6) 0.017(5) 0.012(5) 0.001(5)
N32 0.053(6) 0.041(5) 0.046(5) 0.014(5) 0.009(5) -0.002(5)
C33 0.047(7) 0.061(8) 0.063(8) 0.023(7) 0.013(6) 0.005(7)
C34 0.056(9) 0.053(8) 0.098(11) 0.016(8) 0.004(8) 0.011(7)
C35 0.055(9) 0.073(9) 0.058(8) 0.023(7) -0.002(7) -0.006(7)
C36 0.024(6) 0.117(13) 0.103(12) 0.027(10) 0.005(7) -0.013(7)
C37 0.076(10) 0.053(9) 0.160(18) 0.062(10) 0.023(11) 0.001(8)
N41 0.053(6) 0.064(6) 0.033(5) 0.002(5) 0.007(5) -0.008(5)
N42 0.042(6) 0.070(7) 0.056(7) 0.000(6) 0.016(5) 0.005(5)
C43 0.109(12) 0.052(8) 0.042(8) -0.012(6) 0.024(8) 0.004(8)
C44 0.095(11) 0.090(11) 0.026(7) -0.010(7) 0.016(8) -0.008(8)
C45 0.107(12) 0.068(9) 0.019(6) -0.001(6) 0.006(7) -0.014(8)
C46 0.107(13) 0.112(14) 0.092(12) -0.002(11) 0.059(11) 0.036(12)
C47 0.105(13) 0.134(16) 0.056(9) -0.004(10) -0.021(9) -0.020(12)
N51 0.031(5) 0.053(6) 0.049(6) -0.010(5) 0.017(4) -0.014(4)
N52 0.039(5) 0.046(6) 0.044(5) -0.009(4) 0.011(5) 0.001(4)
C53 0.046(7) 0.056(8) 0.064(8) 0.000(6) 0.020(6) -0.002(6)
C54 0.054(8) 0.079(10) 0.065(9) -0.009(8) 0.023(7) -0.016(7)
C55 0.057(8) 0.044(7) 0.068(8) -0.009(6) 0.024(7) -0.014(6)
C56 0.041(7) 0.113(13) 0.118(13) 0.010(11) 0.052(9) 0.007(8)
C57 0.054(8) 0.040(7) 0.149(15) -0.010(9) 0.036(9) -0.015(6)
N61 0.053(6) 0.040(5) 0.036(5) -0.012(4) 0.005(5) 0.003(5)
N62 0.066(7) 0.050(6) 0.050(6) -0.002(5) -0.001(6) -0.004(5)
C63 0.082(10) 0.058(8) 0.053(8) -0.023(7) 0.019(8) -0.014(8)
C64 0.071(9) 0.055(8) 0.058(9) -0.018(7) 0.019(7) -0.012(8)
C65 0.069(8) 0.044(7) 0.051(8) -0.002(6) 0.021(7) -0.002(6)
C66 0.085(10) 0.102(12) 0.052(8) -0.040(8) -0.007(8) -0.034(9)
C67 0.068(9) 0.109(12) 0.065(9) -0.035(9) -0.002(8) 0.038(9)

loop_
_atom_site_label
_atom_site_type_symbol
_atom_site_fract_x
_atom_site_fract_y
_atom_site_fract_z
_atom_site_U_iso_or_equiv
_atom_site_thermal_displace_type
_atom_site_occupancy
_atom_site_calc_flag
_atom_site_refinement_flags
_atom_site_disorder_group
Zn Zn -0.00766(6) 0.17671(6) -0.19947(14) 0.0430(4) Uani 1 d . .
Cu Cu 0.27997(6) 0.09703(7) -0.1208(2) 0.0546(5) Uani 1 d . .
I I 0.33424(5) 0.03020(5) 0.06226(13) 0.0800(5) Uani 1 d . .
Cl1 Cl -0.07074(14) 0.1129(2) -0.3260(4) 0.0668(10) Uani 1 d . .
Cl2 Cl -0.0338(2) 0.2413(2) -0.0220(4) 0.0664(10) Uani 1 d . .
P1 P 0.13454(12) 0.12904(12) -0.1741(3) 0.0356(7) Uani 1 d . .
P2 P 0.11345(12) 0.23321(13) -0.3364(3) 0.0363(7) Uani 1 d . .
P3 P 0.20307(12) 0.23292(12) -0.1221(3) 0.0358(7) Uani 1 d . .
N1 N 0.0888(4) 0.1696(4) -0.2708(10) 0.038(2) Uani 1 d . .
N2 N 0.1609(4) 0.2670(3) -0.2372(9) 0.036(2) Uani 1 d . .
N3 N 0.1877(4) 0.1612(4) -0.0907(9) 0.038(2) Uani 1 d . .
N11 N 0.0927(4) 0.0907(4) -0.0577(10) 0.042(2) Uani 1 d . .
N12 N 0.0352(4) 0.1129(5) -0.0455(10) 0.051(2) Uani 1 d . .
C13 C 0.0148(6) 0.0802(5) 0.0644(13) 0.053(3) Uani 1 d . .
C14 C 0.0577(6) 0.0386(5) 0.1252(14) 0.052(3) Uani 1 d . .
H14 H 0.0538(6) 0.0115(5) 0.2032(14) 0.062 Uiso 1 calc R .
C15 C 0.1061(6) 0.0466(6) 0.0455(14) 0.053(3) Uani 1 d . .
C16 C -0.0447(5) 0.0913(7) 0.1169(18) 0.072(4) Uani 1 d . .
H16A H -0.0695(14) 0.1086(46) 0.0385(40) 0.107 Uiso 1 calc R .
H16B H -0.0420(8) 0.1196(39) 0.1982(78) 0.107 Uiso 1 calc R .
H16C H -0.0610(20) 0.0528(11) 0.1477(110) 0.107 Uiso 1 calc R .
C17 C 0.1641(6) 0.0156(7) 0.0629(19) 0.075(4) Uani 1 d . .
H17D H 0.1946(6) 0.0461(9) 0.0602(125) 0.113 Uiso 1 calc R .
H17E H 0.1677(20) -0.0135(38) -0.0157(72) 0.113 Uiso 1 calc R .
H17F H 0.1675(21) -0.0058(44) 0.1553(58) 0.113 Uiso 1 calc R .
N21 N 0.1616(3) 0.0718(4) -0.2767(10) 0.034(2) Uani 1 d . .
N22 N 0.2210(4) 0.0595(4) -0.2716(10) 0.046(2) Uani 1 d . .
C23 C 0.2301(6) 0.0174(5) -0.3732(13) 0.050(3) Uani 1 d . .
C24 C 0.1738(6) 0.0017(6) -0.4461(13) 0.055(3) Uani 1 d . .
H24 H 0.1678(6) -0.0267(6) -0.5224(13) 0.066 Uiso 1 calc R .
C25 C 0.1319(5) 0.0345(5) -0.3862(12) 0.045(3) Uani 1 d . .
C26 C 0.0692(5) 0.0385(6) -0.4206(16) 0.063(4) Uani 1 d . .
H26A H 0.0493(6) 0.0410(44) -0.3312(17) 0.094 Uiso 1 calc R .
H26B H 0.0562(9) 0.0023(22) -0.4746(92) 0.094 Uiso 1 calc R .
H26C H 0.0607(7) 0.0747(25) -0.4790(87) 0.094 Uiso 1 calc R .
C27 C 0.2884(6) -0.0065(8) -0.4013(19) 0.083(5) Uani 1 d . .
H27D H 0.3145(15) 0.0275(8) -0.4152(132) 0.124 Uiso 1 calc R .
H27E H 0.2858(11) -0.0318(46) -0.4881(77) 0.124 Uiso 1 calc R .
H27F H 0.3030(23) -0.0309(46) -0.3189(60) 0.124 Uiso 1 calc R .
N31 N 0.0536(4) 0.2756(4) -0.3715(11) 0.048(2) Uani 1 d . .
N32 N 0.0001(4) 0.2527(4) -0.3461(10) 0.046(2) Uani 1 d . .
C33 C -0.0395(5) 0.2963(6) -0.3837(15) 0.057(3) Uani 1 d . .
C34 C -0.0076(6) 0.3480(6) -0.4339(18) 0.069(4) Uani 1 d . .
H34 H -0.0242(6) 0.3850(6) -0.4680(18) 0.082 Uiso 1 calc R .
C35 C 0.0487(6) 0.3357(7) -0.4248(15) 0.062(4) Uani 1 d . .
C36 C -0.1028(5) 0.2877(8) -0.3698(19) 0.081(5) Uani 1 d . .
H36A H -0.1158(11) 0.2515(32) -0.4236(106) 0.122 Uiso 1 calc R .
H36B H -0.1236(6) 0.3233(25) -0.4086(119) 0.122 Uiso 1 calc R .
H36C H -0.1103(8) 0.2827(54) -0.2680(21) 0.122 Uiso 1 calc R .
C37 C 0.1008(7) 0.3744(7) -0.4644(23) 0.096(6) Uani 1 d . .
H37D H 0.1252(33) 0.3504(24) -0.5247(125) 0.144 Uiso 1 calc R .
H37E H 0.1228(35) 0.3867(53) -0.3763(23) 0.144 Uiso 1 calc R .
H37F H 0.0872(7) 0.4106(34) -0.5174(139) 0.144 Uiso 1 calc R .
N41 N 0.1397(4) 0.2211(5) -0.5007(10) 0.050(2) Uani 1 d . .
N42 N 0.1975(4) 0.1987(5) -0.4859(11) 0.056(3) Uani 1 d . .
C43 C 0.2056(7) 0.1714(6) -0.6149(15) 0.067(4) Uani 1 d . .
C44 C 0.1564(7) 0.1733(7) -0.7071(14) 0.070(4) Uani 1 d . .
H44 H 0.1531(7) 0.1569(7) -0.8016(14) 0.084 Uiso 1 calc R .
C45 C 0.1114(7) 0.2038(6) -0.6370(12) 0.065(4) Uani 1 d . .
C46 C 0.2631(8) 0.1434(9) -0.6402(20) 0.101(6) Uani 1 d . .
H46A H 0.2872(23) 0.1438(60) -0.5503(44) 0.152 Uiso 1 calc R .
H46B H 0.2818(29) 0.1666(40) -0.7138(116) 0.152 Uiso 1 calc R .
H46C H 0.2575(9) 0.1014(23) -0.6730(149) 0.152 Uiso 1 calc R .
C47 C 0.0497(8) 0.2189(10) -0.6820(18) 0.099(6) Uani 1 d . .
H47D H 0.0246(10) 0.2029(58) -0.6106(83) 0.149 Uiso 1 calc R .
H47E H 0.0394(20) 0.2006(56) -0.7760(75) 0.149 Uiso 1 calc R .
H47F H 0.0452(16) 0.2630(10) -0.6886(151) 0.149 Uiso 1 calc R .
N51 N 0.2733(4) 0.2347(4) -0.1694(10) 0.044(2) Uani 1 d . .
N52 N 0.3032(4) 0.1793(4) -0.1937(10) 0.043(2) Uani 1 d . .
C53 C 0.3517(5) 0.1961(6) -0.2518(15) 0.055(3) Uani 1 d . .
C54 C 0.3553(6) 0.2611(7) -0.2659(15) 0.065(4) Uani 1 d . .
H54 H 0.3860(6) 0.2836(7) -0.3019(15) 0.078 Uiso 1 calc R .
C55 C 0.3047(6) 0.2843(6) -0.2160(15) 0.055(3) Uani 1 d . .
C56 C 0.3969(6) 0.1499(8) -0.2874(20) 0.089(5) Uani 1 d . .
H56A H 0.4030(41) 0.1214(37) -0.2069(61) 0.133 Uiso 1 calc R .
H56B H 0.4329(17) 0.1708(10) -0.3038(140) 0.133 Uiso 1 calc R .
H56C H 0.3838(25) 0.1275(41) -0.3744(81) 0.133 Uiso 1 calc R .
C57 C 0.2834(6) 0.3494(6) -0.2036(21) 0.080(5) Uani 1 d . .
H57D H 0.2431(16) 0.3517(12) -0.2398(116) 0.120 Uiso 1 calc R .
H57E H 0.3066(33) 0.3762(10) -0.2607(101) 0.120 Uiso 1 calc R .
H57F H 0.2868(45) 0.3620(18) -0.1026(26) 0.120 Uiso 1 calc R .
N61 N 0.2069(4) 0.2767(4) 0.0310(10) 0.043(2) Uani 1 d . .
N62 N 0.2559(5) 0.2707(5) 0.1260(11) 0.055(3) Uani 1 d . .
C63 C 0.2481(7) 0.3131(7) 0.2308(15) 0.064(4) Uani 1 d . .
C64 C 0.1988(6) 0.3435(6) 0.2012(15) 0.061(4) Uani 1 d . .
H64 H 0.1860(6) 0.3757(6) 0.2590(15) 0.073 Uiso 1 calc R .
C65 C 0.1680(6) 0.3226(5) 0.0754(14) 0.054(3) Uani 1 d . .
C66 C 0.2906(7) 0.3208(8) 0.3556(15) 0.080(5) Uani 1 d . .
H66A H 0.3004(39) 0.2810(9) 0.3969(80) 0.120 Uiso 1 calc R .
H66B H 0.2740(20) 0.3462(45) 0.4287(58) 0.120 Uiso 1 calc R .
H66C H 0.3253(21) 0.3402(50) 0.3233(29) 0.120 Uiso 1 calc R .
C67 C 0.1122(6) 0.3408(8) 0.0020(17) 0.081(5) Uani 1 d . .
H67D H 0.0864(19) 0.3057(16) -0.0046(116) 0.121 Uiso 1 calc R .
H67E H 0.1186(9) 0.3556(51) -0.0951(52) 0.121 Uiso 1 calc R .
H67F H 0.0948(26) 0.3730(40) 0.0572(73) 0.121 Uiso 1 calc R .

loop_
_atom_type_symbol
_atom_type_description
_atom_type_scat_dispersion_real
_atom_type_scat_dispersion_imag
_atom_type_scat_source
C C .0033 .0016 'International Tables Vol C Tables 4.2.6.8 and 6.1.1.4'
H H .0000 .0000 'International Tables Vol C Tables 4.2.6.8 and 6.1.1.4'
N N .0061 .0033 'International Tables Vol C Tables 4.2.6.8 and 6.1.1.4'
P P .1023 .0942 'International Tables Vol C Tables 4.2.6.8 and 6.1.1.4'
Cl Cl .1484 .1585 'International Tables Vol C Tables 4.2.6.8 and 6.1.1.4'
I I -.4742 1.8119 'International Tables Vol C Tables 4.2.6.8 and 6.1.1.4'
Cu Cu .3201 1.2651 'International Tables Vol C Tables 4.2.6.8 and 6.1.1.4'
Zn Zn .2839 1.4301 'International Tables Vol C Tables 4.2.6.8 and 6.1.1.4'

loop_
_geom_angle_atom_site_label_1
_geom_angle_atom_site_label_2
_geom_angle_atom_site_label_3
_geom_angle
_geom_angle_site_symmetry_1
_geom_angle_site_symmetry_3
_geom_angle_publ_flag
N32 Zn N12 147.9(4) . . ?
N32 Zn Cl2 90.6(3) . . ?
N12 Zn Cl2 93.4(3) . . ?
N32 Zn Cl1 103.0(3) . . ?
N12 Zn Cl1 101.1(3) . . ?
Cl2 Zn Cl1 123.85(14) . . ?
N32 Zn N1 76.1(3) . . ?
N12 Zn N1 75.0(3) . . ?
Cl2 Zn N1 122.5(2) . . ?
Cl1 Zn N1 113.6(2) . . ?
N52 Cu N22 108.2(4) . . ?
N52 Cu I 127.9(3) . . ?
N22 Cu I 120.4(3) . . ?
N3 P1 N1 119.5(5) . . ?
N3 P1 N11 111.5(5) . . ?
N1 P1 N11 103.8(4) . . ?
N3 P1 N21 107.2(4) . . ?
N1 P1 N21 110.3(4) . . ?
N11 P1 N21 103.3(4) . . ?
N2 P2 N1 115.6(5) . . ?
N2 P2 N31 113.0(5) . . ?
N1 P2 N31 103.8(5) . . ?
N2 P2 N41 108.7(5) . . ?
N1 P2 N41 110.7(5) . . ?
N31 P2 N41 104.6(5) . . ?
N2 P3 N3 115.9(4) . . ?
N2 P3 N61 106.8(5) . . ?
N3 P3 N61 113.1(5) . . ?
N2 P3 N51 112.0(5) . . ?
N3 P3 N51 106.7(5) . . ?
N61 P3 N51 101.4(5) . . ?
P1 N1 P2 116.2(5) . . ?
P1 N1 Zn 118.8(5) . . ?
P2 N1 Zn 113.8(4) . . ?
P2 N2 P3 123.3(5) . . ?
P1 N3 P3 120.8(5) . . ?
C15 N11 N12 110.8(9) . . ?
C15 N11 P1 131.7(8) . . ?
N12 N11 P1 116.7(7) . . ?
C13 N12 N11 104.5(9) . . ?
C13 N12 Zn 131.3(9) . . ?
N11 N12 Zn 123.7(7) . . ?
N12 C13 C14 111.3(11) . . ?
N12 C13 C16 121.6(12) . . ?
C14 C13 C16 126.9(12) . . ?
C15 C14 C13 106.0(11) . . ?
N11 C15 C14 107.4(11) . . ?
N11 C15 C17 123.4(11) . . ?
C14 C15 C17 129.2(11) . . ?
N22 N21 C25 109.9(8) . . ?
N22 N21 P1 121.0(7) . . ?
C25 N21 P1 128.9(7) . . ?
C23 N22 N21 107.8(9) . . ?
C23 N22 Cu 128.3(8) . . ?
N21 N22 Cu 123.7(6) . . ?
N22 C23 C24 107.9(11) . . ?
N22 C23 C27 123.2(12) . . ?
C24 C23 C27 128.9(11) . . ?
C25 C24 C23 109.1(10) . . ?
C24 C25 N21 105.3(10) . . ?
C24 C25 C26 131.8(11) . . ?
N21 C25 C26 122.7(10) . . ?
N32 N31 C35 110.3(9) . . ?
N32 N31 P2 120.6(7) . . ?
C35 N31 P2 129.2(9) . . ?
C33 N32 N31 107.7(9) . . ?
C33 N32 Zn 128.5(8) . . ?
N31 N32 Zn 120.0(7) . . ?
N32 C33 C34 106.4(10) . . ?
N32 C33 C36 122.8(12) . . ?
C34 C33 C36 130.7(12) . . ?
C35 C34 C33 109.9(12) . . ?
C34 C35 N31 105.7(12) . . ?
C34 C35 C37 130.9(13) . . ?
N31 C35 C37 123.4(12) . . ?
N42 N41 C45 111.7(10) . . ?
N42 N41 P2 110.8(7) . . ?
C45 N41 P2 131.3(9) . . ?
C43 N42 N41 104.3(11) . . ?
N42 C43 C44 112.0(13) . . ?
N42 C43 C46 119.4(15) . . ?
C44 C43 C46 128.6(13) . . ?
C43 C44 C45 109.4(12) . . ?
C44 C45 N41 102.4(13) . . ?
C44 C45 C47 133.4(13) . . ?
N41 C45 C47 124.1(13) . . ?
C55 N51 N52 110.2(8) . . ?
C55 N51 P3 128.4(9) . . ?
N52 N51 P3 120.2(7) . . ?
C53 N52 N51 105.2(9) . . ?
C53 N52 Cu 129.4(8) . . ?
N51 N52 Cu 124.6(6) . . ?
N52 C53 C54 111.5(11) . . ?
N52 C53 C56 121.3(12) . . ?
C54 C53 C56 127.1(12) . . ?
C55 C54 C53 106.2(11) . . ?
C54 C55 N51 106.8(11) . . ?
C54 C55 C57 131.1(12) . . ?
N51 C55 C57 122.1(11) . . ?
N62 N61 C65 112.9(9) . . ?
N62 N61 P3 117.7(7) . . ?
C65 N61 P3 129.3(9) . . ?
C63 N62 N61 104.1(11) . . ?
C64 C63 N62 110.1(13) . . ?
C64 C63 C66 128.5(13) . . ?
N62 C63 C66 121.4(14) . . ?
C63 C64 C65 113.1(12) . . ?
C64 C65 N61 99.8(11) . . ?
C64 C65 C67 132.8(12) . . ?
N61 C65 C67 127.4(11) . . ?

loop_
_geom_bond_atom_site_label_1
_geom_bond_atom_site_label_2
_geom_bond_distance
_geom_bond_site_symmetry_2
_geom_bond_publ_flag
Zn N32 2.131(9) . ?
Zn N12 2.159(10) . ?
Zn Cl2 2.245(3) . ?
Zn Cl1 2.260(3) . ?
Zn N1 2.343(9) . ?
Cu N52 1.982(9) . ?
Cu N22 2.034(10) . ?
Cu I 2.481(2) . ?
P1 N3 1.556(9) . ?
P1 N1 1.589(9) . ?
P1 N11 1.689(9) . ?
P1 N21 1.690(8) . ?
P2 N2 1.551(9) . ?
P2 N1 1.615(8) . ?
P2 N31 1.661(10) . ?
P2 N41 1.668(10) . ?
P3 N2 1.566(9) . ?
P3 N3 1.619(9) . ?
P3 N61 1.683(9) . ?
P3 N51 1.689(9) . ?
N11 C15 1.361(15) . ?
N11 N12 1.411(13) . ?
N12 C13 1.33(2) . ?
C13 C14 1.42(2) . ?
C13 C16 1.49(2) . ?
C14 C15 1.37(2) . ?
C15 C17 1.48(2) . ?
N21 N22 1.383(12) . ?
N21 C25 1.423(14) . ?
N22 C23 1.324(15) . ?
C23 C24 1.45(2) . ?
C23 C27 1.47(2) . ?
C24 C25 1.34(2) . ?
C25 C26 1.45(2) . ?
N31 N32 1.354(13) . ?
N31 C35 1.39(2) . ?
N32 C33 1.34(2) . ?
C33 C34 1.42(2) . ?
C33 C36 1.47(2) . ?
C34 C35 1.31(2) . ?
C35 C37 1.52(2) . ?
N41 N42 1.406(14) . ?
N41 C45 1.41(2) . ?
N42 C43 1.34(2) . ?
C43 C44 1.36(2) . ?
C43 C46 1.48(2) . ?
C44 C45 1.41(2) . ?
C45 C47 1.48(2) . ?
N51 C55 1.372(15) . ?
N51 N52 1.403(13) . ?
N52 C53 1.309(15) . ?
C53 C54 1.41(2) . ?
C53 C56 1.49(2) . ?
C54 C55 1.36(2) . ?
C55 C57 1.49(2) . ?
N61 N62 1.380(14) . ?
N61 C65 1.41(2) . ?
N62 C63 1.34(2) . ?
C63 C64 1.32(2) . ?
C63 C66 1.46(2) . ?
C64 C65 1.38(2) . ?
C65 C67 1.46(2) . ?
